data_2107069
loop_
_publ_author_name
'Franzen, H.F.'
'Norrby, L.J.'

_publ_section_title
;
 The crystal structure of Zr2 Se
;
_journal_name_full 'Acta Crystallographica B (24,1968-38,1982)'
_journal_page_first 601
_journal_page_last 603
_journal_volume 24
_journal_year 1968
_chemical_formula_sum 'Se Zr2'
_chemical_name_systematic 'Zr2 Se'
_space_group_IT_number 58
_symmetry_space_group_name_Hall '-P 2 2n'
_symmetry_space_group_name_H-M 'P n n m'
_cell_angle_alpha 90
_cell_angle_beta 90
_cell_angle_gamma 90
_cell_formula_units_Z 12
_cell_length_a 15.7968
_cell_length_b 12.64
_cell_length_c 3.6016
_cell_volume 719.137
_citation_journal_id_ASTM ACBCAR
_cod_data_source_file Franzen_ACBCAR_1968_1982.cif
_cod_data_source_block Se1Zr2
_cod_original_formula_sum 'Se1 Zr2'
_cod_database_code 2107069

loop_
_symmetry_equiv_pos_as_xyz
x,y,z
-x,-y,z
x+1/2,-y+1/2,-z+1/2
-x+1/2,y+1/2,-z+1/2
-x,-y,-z
x,y,-z
-x-1/2,y-1/2,z-1/2
x-1/2,-y-1/2,z-1/2

loop_
_atom_site_label
_atom_site_type_symbol
_atom_site_fract_x
_atom_site_fract_y
_atom_site_fract_z
_atom_site_occupancy
_atom_site_U_iso_or_equiv
Zr5 Zr 0.2028 0.7988 0 1 0.0
Zr6 Zr 0.4221 0.8767 0 1 0.0
Se2 Se 0.4191 0.2447 0 1 0.0
Se1 Se 0.2083 0.4206 0 1 0.0
Zr1 Zr 0.0242 0.1522 0 1 0.0
Se3 Se 0.3476 0.6806 0 1 0.0
Zr3 Zr 0.0801 0.5829 0 1 0.0
Zr2 Zr 0.2534 0.0775 0 1 0.0
Zr4 Zr 0.3912 0.4681 0 1 0.0
